data_7115744
loop_
_publ_author_name
'Mujahuddin M. Siddiqui'
'Shaikh M. Mobin'
'Irena Senkovska'
'Stefan Kaskel'
'Maravanji S. Balakrishna'

_publ_section_title
;
 Novel zeotype frameworks with soft cyclodiphosphazane linkers and soft
 Cu4X4 clusters as nodes
;
_journal_name_full Chem.Commun.
_journal_page_first 12273
_journal_paper_doi 10.1039/C4cc03810J
_journal_volume 50
_journal_year 2014
_chemical_formula_sum 'C9 H13 Cu Fe0.5 I N O P'
_chemical_formula_weight 400.54
_chemical_name_systematic
;
 ?
;
_space_group_IT_number 217
_symmetry_cell_setting cubic
_symmetry_space_group_name_Hall 'I -4 2 3'
_symmetry_space_group_name_H-M 'I -4 3 m'
_atom_sites_solution_hydrogens geom
_atom_sites_solution_primary direct
_atom_sites_solution_secondary difmap
_audit_creation_method SHELXL-97
_cell_angle_alpha 90.00
_cell_angle_beta 90.00
_cell_angle_gamma 90.00
_cell_formula_units_Z 48
_cell_length_a 29.2489(4)
_cell_length_b 29.2489(4)
_cell_length_c 29.2489(4)
_cell_measurement_reflns_used 12422
_cell_measurement_temperature 293(2)
_cell_measurement_theta_max 32.4860
_cell_measurement_theta_min 2.9488
_cell_volume 25022.4(6)
_computing_cell_refinement 'CrysAlis RED, Oxford Diffraction Ltd.,'
_computing_data_collection 'CrysAlis CCD, Oxford Diffraction Ltd.,'
_computing_data_reduction 'CrysAlis RED, Oxford Diffraction Ltd.,'
_computing_molecular_graphics Ortep3
_computing_publication_material Shelx97
_computing_structure_refinement 'SHELXL-97 (Sheldrick, 1997)'
_computing_structure_solution 'SHELXS-97 (Sheldrick, 1997)'
_diffrn_ambient_temperature 293(2)
_diffrn_detector_area_resol_mean 15.9948
_diffrn_measured_fraction_theta_full 0.996
_diffrn_measured_fraction_theta_max 0.996
_diffrn_measurement_device_type 'OXFORD DIFFRACTION SUPER NOVA'
_diffrn_measurement_method \w/q-scan
_diffrn_radiation_monochromator graphite
_diffrn_radiation_source 'Micro-Focus (Mo) X-ray Source'
_diffrn_radiation_type MoK\a
_diffrn_radiation_wavelength 0.71073
_diffrn_reflns_av_R_equivalents 0.1059
_diffrn_reflns_av_sigmaI/netI 0.0287
_diffrn_reflns_limit_h_max 34
_diffrn_reflns_limit_h_min -34
_diffrn_reflns_limit_k_max 22
_diffrn_reflns_limit_k_min -34
_diffrn_reflns_limit_l_max 29
_diffrn_reflns_limit_l_min -34
_diffrn_reflns_number 87017
_diffrn_reflns_theta_full 24.98
_diffrn_reflns_theta_max 24.98
_diffrn_reflns_theta_min 2.95
_exptl_absorpt_coefficient_mu 2.921
_exptl_absorpt_correction_T_max 0.5790
_exptl_absorpt_correction_T_min 0.4549
_exptl_absorpt_correction_type multi-scan
_exptl_absorpt_process_details
;
CrysAlis RED, Oxford Diffraction Ltd.,
Version 1.171.31.7 (release 18-10-2006 CrysAlis171 .NET)
(compiled Oct 18 2006,16:28:17)
Empirical absorption correction using spherical harmonics,
 implemented in SCALE3 ABSPACK scaling algorithm.
;
_exptl_crystal_colour golden-yellow
_exptl_crystal_density_diffrn 1.276
_exptl_crystal_density_method 'not measured'
_exptl_crystal_description block
_exptl_crystal_F_000 9216
_exptl_crystal_size_max 0.32
_exptl_crystal_size_mid 0.26
_exptl_crystal_size_min 0.21
_refine_diff_density_max 1.220
_refine_diff_density_min -0.613
_refine_diff_density_rms 0.129
_refine_ls_abs_structure_details 'Flack H D (1983), Acta Cryst. A39, 876-881'
_refine_ls_abs_structure_Flack -0.12(8)
_refine_ls_extinction_method none
_refine_ls_goodness_of_fit_ref 1.119
_refine_ls_hydrogen_treatment riding
_refine_ls_matrix_type full
_refine_ls_number_parameters 145
_refine_ls_number_reflns 4004
_refine_ls_number_restraints 0
_refine_ls_restrained_S_all 1.119
_refine_ls_R_factor_all 0.0972
_refine_ls_R_factor_gt 0.0680
_refine_ls_shift/su_max 0.001
_refine_ls_shift/su_mean 0.000
_refine_ls_structure_factor_coef Fsqd
_refine_ls_weighting_details 'calc w=1/[\s^2^(Fo^2^)+(0.0534P)^2^+523.2105P] where P=(Fo^2^+2Fc^2^)/3'
_refine_ls_weighting_scheme calc
_refine_ls_wR_factor_gt 0.1517
_refine_ls_wR_factor_ref 0.1860
_reflns_number_gt 3199
_reflns_number_total 4004
_reflns_threshold_expression >2sigma(I)
_cod_data_source_file c4cc03810j2.cif
_cod_data_source_block msb001
_cod_original_sg_symbol_H-M 'I -43m'
_cod_original_formula_sum 'C9 H13 Cu Fe0.50 I N O P'
_cod_database_code 7115744

loop_
_symmetry_equiv_pos_as_xyz
'x, y, z'
'x, -y, -z'
'-x, -y, z'
'-x, y, -z'
'y, -x, -z'
'-y, -x, z'
'-y, x, -z'
'y, x, z'
'y, z, x'
'-y, -z, x'
'y, -z, -x'
'-y, z, -x'
'z, -y, -x'
'z, y, x'
'-z, y, -x'
'-z, -y, x'
'z, x, y'
'-z, x, -y'
'-z, -x, y'
'z, -x, -y'
'x, z, y'
'x, -z, -y'
'-x, z, -y'
'-x, -z, y'
'x+1/2, y+1/2, z+1/2'
'x+1/2, -y+1/2, -z+1/2'
'-x+1/2, -y+1/2, z+1/2'
'-x+1/2, y+1/2, -z+1/2'
'y+1/2, -x+1/2, -z+1/2'
'-y+1/2, -x+1/2, z+1/2'
'-y+1/2, x+1/2, -z+1/2'
'y+1/2, x+1/2, z+1/2'
'y+1/2, z+1/2, x+1/2'
'-y+1/2, -z+1/2, x+1/2'
'y+1/2, -z+1/2, -x+1/2'
'-y+1/2, z+1/2, -x+1/2'
'z+1/2, -y+1/2, -x+1/2'
'z+1/2, y+1/2, x+1/2'
'-z+1/2, y+1/2, -x+1/2'
'-z+1/2, -y+1/2, x+1/2'
'z+1/2, x+1/2, y+1/2'
'-z+1/2, x+1/2, -y+1/2'
'-z+1/2, -x+1/2, y+1/2'
'z+1/2, -x+1/2, -y+1/2'
'x+1/2, z+1/2, y+1/2'
'x+1/2, -z+1/2, -y+1/2'
'-x+1/2, z+1/2, -y+1/2'
'-x+1/2, -z+1/2, y+1/2'

loop_
_atom_site_label
_atom_site_type_symbol
_atom_site_fract_x
_atom_site_fract_y
_atom_site_fract_z
_atom_site_U_iso_or_equiv
_atom_site_adp_type
_atom_site_occupancy
_atom_site_symmetry_multiplicity
_atom_site_calc_flag
_atom_site_refinement_flags
Fe1 Fe 0.33170(15) 0.33170(15) 0.84607(15) 0.129(2) Uani 1 2 d S
Cu1 Cu 0.44820(6) 0.29355(6) 0.97540(6) 0.0709(5) Uani 1 1 d .
I1 I 0.43590(3) 0.20136(3) 0.96812(3) 0.0675(3) Uani 1 1 d .
P1 P 0.39135(12) 0.33076(12) 0.94204(13) 0.0614(9) Uani 1 1 d .
N1 N 0.3367(4) 0.3367(4) 0.9624(6) 0.066(4) Uani 1 2 d S
N2 N 0.3887(4) 0.3887(4) 0.9307(6) 0.063(4) Uani 1 2 d S
C1 C 0.3819(7) 0.3066(7) 0.8848(6) 0.094(5) Uani 1 1 d .
C2 C 0.4011(9) 0.3225(7) 0.8443(7) 0.119(8) Uani 1 1 d .
H2 H 0.4232 0.3451 0.8407 0.142 Uiso 1 1 calc R
C3 C 0.3795(14) 0.2965(12) 0.8102(9) 0.177(19) Uani 1 1 d .
H3 H 0.3850 0.3003 0.7791 0.213 Uiso 1 1 calc R
C4 C 0.3505(13) 0.2660(11) 0.8269(12) 0.175(19) Uani 1 1 d .
H4 H 0.3339 0.2447 0.8103 0.210 Uiso 1 1 calc R
C5 C 0.3496(7) 0.2720(7) 0.8748(8) 0.127(9) Uani 1 1 d .
H5 H 0.3314 0.2563 0.8957 0.152 Uiso 1 1 calc R
C6 C 0.3145(6) 0.3145(6) 1.0042(10) 0.090(7) Uani 1 2 d S
C7 C 0.2635(5) 0.3241(9) 1.0024(10) 0.169(14) Uani 1 1 d .
H7A H 0.2485 0.3081 1.0268 0.253 Uiso 1 1 calc R
H7B H 0.2514 0.3139 0.9736 0.253 Uiso 1 1 calc R
H7C H 0.2582 0.3563 1.0056 0.253 Uiso 1 1 calc R
C8 C 0.3344(10) 0.3344(10) 1.0476(13) 0.155(15) Uani 1 2 d S
H8A H 0.3662 0.3265 1.0497 0.232 Uiso 0.50 1 calc PR
H8B H 0.3184 0.3223 1.0736 0.232 Uiso 0.50 1 calc PR
H8C H 0.3313 0.3671 1.0471 0.232 Uiso 0.50 1 calc PR
C9 C 0.4238(5) 0.4238(5) 0.9383(8) 0.064(5) Uani 1 2 d S
C10 C 0.4303(9) 0.4303(9) 0.9876(14) 0.161(17) Uani 1 2 d S
H10A H 0.4102 0.4539 0.9983 0.242 Uiso 0.50 1 calc PR
H10B H 0.4614 0.4390 0.9935 0.242 Uiso 0.50 1 calc PR
H10C H 0.4236 0.4023 1.0033 0.242 Uiso 0.50 1 calc PR
C11 C 0.4683(6) 0.4092(8) 0.9186(11) 0.154(11) Uani 1 1 d .
H11A H 0.4814 0.3858 0.9374 0.231 Uiso 1 1 calc R
H11B H 0.4886 0.4349 0.9173 0.231 Uiso 1 1 calc R
H11C H 0.4635 0.3975 0.8883 0.231 Uiso 1 1 calc R
O101 O 0.309(5) 0.309(5) 0.691(5) 0.86(17) Uiso 1 6 d S
O102 O 0.2098(19) 0.2098(19) 0.7902(19) 0.33(4) Uiso 1 6 d S
O103 O 0.1042(18) 0.2105(12) 0.7895(12) 0.32(2) Uiso 1 2 d S
O104 O 0.031(4) 0.031(4) 0.969(4) 1.0(3) Uiso 1 6 d S

loop_
_atom_site_aniso_label
_atom_site_aniso_U_11
_atom_site_aniso_U_22
_atom_site_aniso_U_33
_atom_site_aniso_U_23
_atom_site_aniso_U_13
_atom_site_aniso_U_12
Fe1 0.145(3) 0.145(3) 0.097(3) -0.057(2) -0.057(2) 0.073(3)
Cu1 0.0710(11) 0.0635(10) 0.0783(11) 0.0059(9) -0.0051(9) 0.0114(8)
I1 0.0682(6) 0.0620(5) 0.0724(6) 0.0010(4) -0.0030(4) -0.0004(4)
P1 0.057(2) 0.061(2) 0.066(2) -0.0022(17) -0.0033(17) 0.0094(16)
N1 0.054(6) 0.054(6) 0.090(12) 0.002(6) 0.002(6) 0.017(7)
N2 0.056(6) 0.056(6) 0.079(11) 0.005(6) 0.005(6) 0.014(7)
C1 0.111(14) 0.094(13) 0.079(12) -0.024(10) -0.023(10) 0.030(11)
C2 0.16(2) 0.108(15) 0.090(14) -0.026(12) 0.002(14) 0.075(14)
C3 0.27(5) 0.19(3) 0.077(15) -0.05(2) -0.06(2) 0.16(3)
C4 0.19(4) 0.15(3) 0.18(4) -0.11(3) -0.10(3) 0.08(2)
C5 0.123(17) 0.106(15) 0.15(2) -0.061(15) -0.071(16) 0.034(13)
C6 0.084(10) 0.084(10) 0.103(19) 0.010(10) 0.010(10) -0.011(13)
C7 0.047(9) 0.17(2) 0.29(4) 0.14(2) 0.047(15) 0.008(12)
C8 0.16(2) 0.16(2) 0.14(3) 0.03(2) 0.03(2) -0.01(3)
C9 0.050(7) 0.050(7) 0.091(15) 0.014(8) 0.014(8) 0.008(8)
C10 0.15(2) 0.15(2) 0.19(4) -0.034(17) -0.034(17) -0.05(3)
C11 0.061(11) 0.119(16) 0.28(3) -0.008(18) 0.069(16) -0.016(11)

loop_
_atom_type_symbol
_atom_type_description
_atom_type_scat_dispersion_real
_atom_type_scat_dispersion_imag
_atom_type_scat_source
C C 0.0033 0.0016 'International Tables Vol C Tables 4.2.6.8 and 6.1.1.4'
H H 0.0000 0.0000 'International Tables Vol C Tables 4.2.6.8 and 6.1.1.4'
O O 0.0106 0.0060 'International Tables Vol C Tables 4.2.6.8 and 6.1.1.4'
N N 0.0061 0.0033 'International Tables Vol C Tables 4.2.6.8 and 6.1.1.4'
P P 0.1023 0.0942 'International Tables Vol C Tables 4.2.6.8 and 6.1.1.4'
I I -0.4742 1.8119 'International Tables Vol C Tables 4.2.6.8 and 6.1.1.4'
Cu Cu 0.3201 1.2651 'International Tables Vol C Tables 4.2.6.8 and 6.1.1.4'
Fe Fe 0.3463 0.8444 'International Tables Vol C Tables 4.2.6.8 and 6.1.1.4'

loop_
_geom_angle_atom_site_label_1
_geom_angle_atom_site_label_2
_geom_angle_atom_site_label_3
_geom_angle
_geom_angle_site_symmetry_1
_geom_angle_site_symmetry_3
C1 Fe1 C1 102.7(10) . 8
C1 Fe1 C5 41.4(8) . .
C1 Fe1 C5 119.9(9) 8 .
C1 Fe1 C5 119.9(9) . 8
C1 Fe1 C5 41.4(8) 8 8
C5 Fe1 C5 106.1(16) . 8
C1 Fe1 C3 157.1(14) . 8
C1 Fe1 C3 66.4(9) 8 8
C5 Fe1 C3 161.5(13) . 8
C5 Fe1 C3 66.1(12) 8 8
C1 Fe1 C3 66.4(9) . .
C1 Fe1 C3 157.1(14) 8 .
C5 Fe1 C3 66.1(12) . .
C5 Fe1 C3 161.5(13) 8 .
C3 Fe1 C3 115.6(16) 8 .
C1 Fe1 C2 118.4(8) . 8
C1 Fe1 C2 40.2(8) 8 8
C5 Fe1 C2 155.1(8) . 8
C5 Fe1 C2 68.8(9) 8 8
C3 Fe1 C2 40.3(11) 8 8
C3 Fe1 C2 125.5(14) . 8
C1 Fe1 C2 40.2(8) . .
C1 Fe1 C2 118.4(8) 8 .
C5 Fe1 C2 68.8(9) . .
C5 Fe1 C2 155.1(8) 8 .
C3 Fe1 C2 125.5(14) 8 .
C3 Fe1 C2 40.3(11) . .
C2 Fe1 C2 105.1(14) 8 .
C1 Fe1 C4 67.5(10) . .
C1 Fe1 C4 158.8(14) 8 .
C5 Fe1 C4 40.4(11) . .
C5 Fe1 C4 125.8(14) 8 .
C3 Fe1 C4 129.3(9) 8 .
C3 Fe1 C4 37.6(13) . .
C2 Fe1 C4 161.0(14) 8 .
C2 Fe1 C4 67.0(12) . .
C1 Fe1 C4 158.8(14) . 8
C1 Fe1 C4 67.5(10) 8 8
C5 Fe1 C4 125.8(14) . 8
C5 Fe1 C4 40.4(11) 8 8
C3 Fe1 C4 37.6(13) 8 8
C3 Fe1 C4 129.3(9) . 8
C2 Fe1 C4 67.0(12) 8 8
C2 Fe1 C4 161.0(14) . 8
C4 Fe1 C4 114.7(18) . 8
P1 Cu1 I1 124.49(13) . 37_456
P1 Cu1 I1 117.60(12) . 40_655
I1 Cu1 I1 102.39(7) 37_456 40_655
P1 Cu1 I1 110.63(12) . .
I1 Cu1 I1 99.21(6) 37_456 .
I1 Cu1 I1 98.06(6) 40_655 .
Cu1 I1 Cu1 77.25(7) 40_655 37_456
Cu1 I1 Cu1 80.41(6) 40_655 .
Cu1 I1 Cu1 79.58(6) 37_456 .
N1 P1 N2 85.7(6) . .
N1 P1 C1 102.4(9) . .
N2 P1 C1 101.2(9) . .
N1 P1 Cu1 126.7(5) . .
N2 P1 Cu1 126.9(5) . .
C1 P1 Cu1 109.0(6) . .
N1 P1 P1 43.0(4) . 8
N2 P1 P1 43.5(4) . 8
C1 P1 P1 99.5(5) . 8
Cu1 P1 P1 151.48(11) . 8
C6 N1 P1 129.1(7) . 8
C6 N1 P1 129.1(7) . .
P1 N1 P1 93.9(9) 8 .
C9 N2 P1 128.7(7) . .
C9 N2 P1 128.7(7) . 8
P1 N2 P1 93.0(8) . 8
C2 C1 C5 109.6(19) . .
C2 C1 P1 125.9(17) . .
C5 C1 P1 124.2(18) . .
C2 C1 Fe1 72.1(12) . .
C5 C1 Fe1 69.9(11) . .
P1 C1 Fe1 119.1(9) . .
C1 C2 C3 104(3) . .
C1 C2 Fe1 67.7(13) . .
C3 C2 Fe1 69.1(18) . .
C1 C2 H2 128.0 . .
C3 C2 H2 128.0 . .
Fe1 C2 H2 126.7 . .
C4 C3 C2 113(3) . .
C4 C3 Fe1 73(3) . .
C2 C3 Fe1 70.6(14) . .
C4 C3 H3 123.5 . .
C2 C3 H3 123.5 . .
Fe1 C3 H3 124.3 . .
C3 C4 C5 107(3) . .
C3 C4 Fe1 69(2) . .
C5 C4 Fe1 67.3(15) . .
C3 C4 H4 126.4 . .
C5 C4 H4 126.4 . .
Fe1 C4 H4 128.6 . .
C4 C5 C1 106(3) . .
C4 C5 Fe1 72.3(17) . .
C1 C5 Fe1 68.7(12) . .
C4 C5 H5 126.9 . .
C1 C5 H5 126.9 . .
Fe1 C5 H5 123.7 . .
C8 C6 C7 110(2) . .
C8 C6 C7 110(2) . 8
C7 C6 C7 111(3) . 8
C8 C6 N1 110(2) . .
C7 C6 N1 108.1(15) . .
C7 C6 N1 108.1(15) 8 .
C6 C7 H7A 109.5 . .
C6 C7 H7B 109.5 . .
H7A C7 H7B 109.5 . .
C6 C7 H7C 109.5 . .
H7A C7 H7C 109.5 . .
H7B C7 H7C 109.5 . .
C6 C8 H8A 109.5 . .
C6 C8 H8B 109.5 . .
H8A C8 H8B 109.5 . .
C6 C8 H8C 109.5 . .
H8A C8 H8C 109.5 . .
H8B C8 H8C 109.5 . .
C10 C9 N2 109(2) . .
C10 C9 C11 107.8(18) . 8
N2 C9 C11 110.6(14) . 8
C10 C9 C11 107.8(18) . .
N2 C9 C11 110.6(14) . .
C11 C9 C11 111(2) 8 .
C9 C10 H10A 109.5 . .
C9 C10 H10B 109.5 . .
H10A C10 H10B 109.5 . .
C9 C10 H10C 109.5 . .
H10A C10 H10C 109.5 . .
H10B C10 H10C 109.5 . .
C9 C11 H11A 109.5 . .
C9 C11 H11B 109.5 . .
H11A C11 H11B 109.5 . .
C9 C11 H11C 109.5 . .
H11A C11 H11C 109.5 . .
H11B C11 H11C 109.5 . .

loop_
_geom_bond_atom_site_label_1
_geom_bond_atom_site_label_2
_geom_bond_distance
_geom_bond_site_symmetry_2
Fe1 C1 1.993(17) .
Fe1 C1 1.993(17) 8
Fe1 C5 2.01(2) .
Fe1 C5 2.01(2) 8
Fe1 C3 2.03(3) 8
Fe1 C3 2.03(3) .
Fe1 C2 2.05(2) 8
Fe1 C2 2.05(2) .
Fe1 C4 2.08(3) .
Fe1 C4 2.08(3) 8
Cu1 P1 2.214(4) .
Cu1 I1 2.663(2) 37_456
Cu1 I1 2.711(2) 40_655
Cu1 I1 2.729(2) .
I1 Cu1 2.663(2) 40_655
I1 Cu1 2.711(2) 37_456
P1 N1 1.714(12) .
P1 N2 1.727(11) .
P1 C1 1.839(17) .
P1 P1 2.506(7) 8
N1 C6 1.53(3) .
N1 P1 1.714(12) 8
N2 C9 1.47(2) .
N2 P1 1.727(11) 8
C1 C2 1.39(3) .
C1 C5 1.42(3) .
C2 C3 1.41(4) .
C2 H2 0.9300 .
C3 C4 1.32(5) .
C3 H3 0.9300 .
C4 C5 1.41(4) .
C4 H4 0.9300 .
C5 H5 0.9300 .
C6 C8 1.51(4) .
C6 C7 1.52(2) .
C6 C7 1.52(2) 8
C7 H7A 0.9600 .
C7 H7B 0.9600 .
C7 H7C 0.9600 .
C8 H8A 0.9600 .
C8 H8B 0.9600 .
C8 H8C 0.9600 .
C9 C10 1.47(4) .
C9 C11 1.48(2) 8
C9 C11 1.48(2) .
C10 H10A 0.9600 .
C10 H10B 0.9600 .
C10 H10C 0.9600 .
C11 H11A 0.9600 .
C11 H11B 0.9600 .
C11 H11C 0.9600 .

loop_
_geom_torsion_atom_site_label_1
_geom_torsion_atom_site_label_2
_geom_torsion_atom_site_label_3
_geom_torsion_atom_site_label_4
_geom_torsion
_geom_torsion_site_symmetry_1
_geom_torsion_site_symmetry_4
P1 Cu1 I1 Cu1 136.24(15) . 40_655
I1 Cu1 I1 Cu1 -91.387(14) 37_456 40_655
I1 Cu1 I1 Cu1 12.65(7) 40_655 40_655
P1 Cu1 I1 Cu1 -145.09(15) . 37_456
I1 Cu1 I1 Cu1 -12.72(7) 37_456 37_456
I1 Cu1 I1 Cu1 91.314(13) 40_655 37_456
I1 Cu1 P1 N1 -43.7(7) 37_456 .
I1 Cu1 P1 N1 -174.5(7) 40_655 .
I1 Cu1 P1 N1 74.1(7) . .
I1 Cu1 P1 N2 72.5(7) 37_456 .
I1 Cu1 P1 N2 -58.3(7) 40_655 .
I1 Cu1 P1 N2 -169.7(7) . .
I1 Cu1 P1 C1 -166.4(8) 37_456 .
I1 Cu1 P1 C1 62.8(8) 40_655 .
I1 Cu1 P1 C1 -48.6(8) . .
I1 Cu1 P1 P1 13.7(3) 37_456 8
I1 Cu1 P1 P1 -117.07(19) 40_655 8
I1 Cu1 P1 P1 131.47(17) . 8
N2 P1 N1 C6 -140.5(19) . .
C1 P1 N1 C6 118.9(19) . .
Cu1 P1 N1 C6 -6(2) . .
P1 P1 N1 C6 -150(2) 8 .
N2 P1 N1 P1 9.9(9) . 8
C1 P1 N1 P1 -90.7(9) . 8
Cu1 P1 N1 P1 143.9(4) . 8
N1 P1 N2 C9 137.7(18) . .
C1 P1 N2 C9 -120.5(18) . .
Cu1 P1 N2 C9 4(2) . .
P1 P1 N2 C9 147(2) 8 .
N1 P1 N2 P1 -9.8(9) . 8
C1 P1 N2 P1 92.0(9) . 8
Cu1 P1 N2 P1 -143.6(3) . 8
N1 P1 C1 C2 130.5(16) . .
N2 P1 C1 C2 42.5(18) . .
Cu1 P1 C1 C2 -93.3(16) . .
P1 P1 C1 C2 86.7(16) 8 .
N1 P1 C1 C5 -42.1(17) . .
N2 P1 C1 C5 -130.1(16) . .
Cu1 P1 C1 C5 94.1(16) . .
P1 P1 C1 C5 -85.9(16) 8 .
N1 P1 C1 Fe1 42.2(14) . .
N2 P1 C1 Fe1 -45.8(14) . .
Cu1 P1 C1 Fe1 178.5(10) . .
P1 P1 C1 Fe1 -1.5(13) 8 .
C1 Fe1 C1 C2 -119.3(12) 8 .
C5 Fe1 C1 C2 119.6(18) . .
C5 Fe1 C1 C2 -160.1(13) 8 .
C3 Fe1 C1 C2 -61(3) 8 .
C3 Fe1 C1 C2 39.4(16) . .
C2 Fe1 C1 C2 -79.5(17) 8 .
C4 Fe1 C1 C2 80.5(16) . .
C4 Fe1 C1 C2 -179(3) 8 .
C1 Fe1 C1 C5 121.2(13) 8 .
C5 Fe1 C1 C5 80.4(18) 8 .
C3 Fe1 C1 C5 180(3) 8 .
C3 Fe1 C1 C5 -80.1(18) . .
C2 Fe1 C1 C5 160.9(14) 8 .
C2 Fe1 C1 C5 -119.6(18) . .
C4 Fe1 C1 C5 -39.1(17) . .
C4 Fe1 C1 C5 62(3) 8 .
C1 Fe1 C1 P1 2(2) 8 .
C5 Fe1 C1 P1 -119(2) . .
C5 Fe1 C1 P1 -38.4(18) 8 .
C3 Fe1 C1 P1 61(3) 8 .
C3 Fe1 C1 P1 161(2) . .
C2 Fe1 C1 P1 42.2(18) 8 .
C2 Fe1 C1 P1 121.7(19) . .
C4 Fe1 C1 P1 -158(2) . .
C4 Fe1 C1 P1 -57(3) 8 .
C5 C1 C2 C3 0(2) . .
P1 C1 C2 C3 -173.4(16) . .
Fe1 C1 C2 C3 -60.0(16) . .
C5 C1 C2 Fe1 60.1(13) . .
P1 C1 C2 Fe1 -113.4(15) . .
C1 Fe1 C2 C1 75.3(15) 8 .
C5 Fe1 C2 C1 -38.1(12) . .
C5 Fe1 C2 C1 44(3) 8 .
C3 Fe1 C2 C1 155.3(14) 8 .
C3 Fe1 C2 C1 -116(2) . .
C2 Fe1 C2 C1 116.4(12) 8 .
C4 Fe1 C2 C1 -81.9(16) . .
C4 Fe1 C2 C1 179(3) 8 .
C1 Fe1 C2 C3 116(2) . .
C1 Fe1 C2 C3 -168.8(18) 8 .
C5 Fe1 C2 C3 77.7(18) . .
C5 Fe1 C2 C3 160(3) 8 .
C3 Fe1 C2 C3 -89(2) 8 .
C2 Fe1 C2 C3 -127.7(16) 8 .
C4 Fe1 C2 C3 34.0(19) . .
C4 Fe1 C2 C3 -65(4) 8 .
C1 C2 C3 C4 -2(4) . .
Fe1 C2 C3 C4 -61(3) . .
C1 C2 C3 Fe1 59.1(13) . .
C1 Fe1 C3 C4 83(2) . .
C1 Fe1 C3 C4 149(3) 8 .
C5 Fe1 C3 C4 37.8(19) . .
C5 Fe1 C3 C4 -31(5) 8 .
C3 Fe1 C3 C4 -122(2) 8 .
C2 Fe1 C3 C4 -167.7(18) 8 .
C2 Fe1 C3 C4 123(3) . .
C4 Fe1 C3 C4 -80(3) 8 .
C1 Fe1 C3 C2 -39.3(15) . .
C1 Fe1 C3 C2 26(4) 8 .
C5 Fe1 C3 C2 -84.8(15) . .
C5 Fe1 C3 C2 -153(3) 8 .
C3 Fe1 C3 C2 115.5(17) 8 .
C2 Fe1 C3 C2 69.7(19) 8 .
C4 Fe1 C3 C2 -123(3) . .
C4 Fe1 C3 C2 157.5(19) 8 .
C2 C3 C4 C5 3(4) . .
Fe1 C3 C4 C5 -57(2) . .
C2 C3 C4 Fe1 60(2) . .
C1 Fe1 C4 C3 -80(2) . .
C1 Fe1 C4 C3 -146(3) 8 .
C5 Fe1 C4 C3 -120(3) . .
C5 Fe1 C4 C3 168.4(17) 8 .
C3 Fe1 C4 C3 82(3) 8 .
C2 Fe1 C4 C3 32(5) 8 .
C2 Fe1 C4 C3 -36.3(19) . .
C4 Fe1 C4 C3 123(2) 8 .
C1 Fe1 C4 C5 40.1(15) . .
C1 Fe1 C4 C5 -26(4) 8 .
C5 Fe1 C4 C5 -71(2) 8 .
C3 Fe1 C4 C5 -158.3(19) 8 .
C3 Fe1 C4 C5 120(3) . .
C2 Fe1 C4 C5 152(3) 8 .
C2 Fe1 C4 C5 83.8(16) . .
C4 Fe1 C4 C5 -116.9(17) 8 .
C3 C4 C5 C1 -3(4) . .
Fe1 C4 C5 C1 -60.7(14) . .
C3 C4 C5 Fe1 58(3) . .
C2 C1 C5 C4 2(2) . .
P1 C1 C5 C4 175.3(17) . .
Fe1 C1 C5 C4 63.1(17) . .
C2 C1 C5 Fe1 -61.5(13) . .
P1 C1 C5 Fe1 112.2(14) . .
C1 Fe1 C5 C4 -116(2) . .
C1 Fe1 C5 C4 169.6(18) 8 .
C5 Fe1 C5 C4 126.8(18) 8 .
C3 Fe1 C5 C4 64(4) 8 .
C3 Fe1 C5 C4 -35(2) . .
C2 Fe1 C5 C4 -159(3) 8 .
C2 Fe1 C5 C4 -79.0(19) . .
C4 Fe1 C5 C4 87(2) 8 .
C1 Fe1 C5 C1 -74.4(15) 8 .
C5 Fe1 C5 C1 -117.2(12) 8 .
C3 Fe1 C5 C1 -180(100) 8 .
C3 Fe1 C5 C1 80.7(17) . .
C2 Fe1 C5 C1 -43(3) 8 .
C2 Fe1 C5 C1 37.0(12) . .
C4 Fe1 C5 C1 116(2) . .
C4 Fe1 C5 C1 -156.9(15) 8 .
P1 N1 C6 C8 -70.3(15) 8 .
P1 N1 C6 C8 70.3(15) . .
P1 N1 C6 C7 50(3) 8 .
P1 N1 C6 C7 -169.9(17) . .
P1 N1 C6 C7 169.9(17) 8 8
P1 N1 C6 C7 -50(3) . 8
P1 N2 C9 C10 -68.3(14) . .
P1 N2 C9 C10 68.3(14) 8 .
P1 N2 C9 C11 173.2(16) . 8
P1 N2 C9 C11 -50(3) 8 8
P1 N2 C9 C11 50(3) . .
P1 N2 C9 C11 -173.2(16) 8 .
